data_7716549
loop_
_publ_author_name
'Chong, Julien'
'Benchohra, Amina'
'Besnard, C&#xe9;line'
'Gu&#xe9;n&#xe9;e, Laure'
'Rosspeintner, Arnulf'
'Cruz, Carlos M.'
'Jim&#xe9;nez, Juan-Ram&#xf3;n'
'Piguet, Claude'

_publ_section_title
;
 Taming 2,2'-biimidazole ligands in trivalent chromium complexes.
;
_journal_issue 38
_journal_name_full 'Dalton transactions (Cambridge, England : 2003)'
_journal_page_first 15801
_journal_page_last 15814
_journal_paper_doi 10.1039/d4dt01608d
_journal_volume 53
_journal_year 2024
_chemical_formula_moiety 'C24 H30 Cr N12, 3(C F3 O3 S)'
_chemical_formula_sum 'C27 H30 Cr F9 N12 O9 S3'
_chemical_formula_weight 985.81
_space_group_crystal_system monoclinic
_space_group_IT_number 15
_space_group_name_Hall '-C 2yc'
_space_group_name_H-M_alt 'C 1 2/c 1'
_atom_sites_solution_hydrogens geom
_atom_sites_solution_primary dual
_audit_creation_date 2022-02-10
_audit_creation_method
;
Olex2 1.3
(compiled 2020.11.12 svn.r5f609507 for OlexSys, GUI svn.r6408)
;
_audit_update_record
;
2024-05-15 deposited with the CCDC.	2024-07-05 downloaded from the CCDC.
;
_cell_angle_alpha 90
_cell_angle_beta 108.113(2)
_cell_angle_gamma 90
_cell_formula_units_Z 4
_cell_length_a 16.6274(3)
_cell_length_b 19.7662(3)
_cell_length_c 12.2436(2)
_cell_measurement_reflns_used 17115
_cell_measurement_temperature 120.00(10)
_cell_measurement_theta_max 71.3210
_cell_measurement_theta_min 3.5460
_cell_volume 3824.58(12)
_computing_cell_refinement 'CrysAlisPro 1.171.41.89a (Rigaku OD, 2020)'
_computing_data_collection 'CrysAlisPro 1.171.41.89a (Rigaku OD, 2020)'
_computing_data_reduction 'CrysAlisPro 1.171.41.89a (Rigaku OD, 2020)'
_computing_molecular_graphics 'Olex2 1.3 (Dolomanov et al., 2009)'
_computing_publication_material 'Olex2 1.3 (Dolomanov et al., 2009)'
_computing_structure_refinement 'SHELXL 2018/3 (Sheldrick, 2015)'
_computing_structure_solution 'SHELXT  (Sheldrick, 2015)'
_diffrn_ambient_environment N~2~
_diffrn_ambient_temperature 120.00(10)
_diffrn_detector 'Hybrid Pixel Array Detector'
_diffrn_detector_area_resol_mean 10.0000
_diffrn_detector_type 'HyPix-Arc 150'
_diffrn_measured_fraction_theta_full 1.000
_diffrn_measured_fraction_theta_max 0.971
_diffrn_measurement_details
;
List of Runs (angles in degrees, time in seconds):

  # Type    Start    End  Width  t~exp~   \w     \q     \k     \f   Frames
#--------------------------------------------------------------------------
  1  \w    -68.00 -18.00   0.50    1.00    --  -59.38   0.00-150.00  100
  2  \w   -103.00 -24.00   0.50    1.00    --  -59.38 -15.00 -60.00  158
  3  \w   -100.00 -24.00   0.50    1.00    --  -59.38   0.00   0.00  152
  4  \w    -80.00 -21.00   0.50    1.00    --  -59.38   0.00  60.00  118
  5  \w   -101.00 -75.00   0.50    1.00    --  -59.38   0.00-180.00   52
  6  \w    -92.00 -57.00   0.50    1.00    --  -59.38 -15.00-150.00   70
  7  \w     27.00  62.00   0.50    1.00    --   59.54  15.00 150.00   70
  8  \w     21.00  77.00   0.50    1.00    --   59.54-104.00-104.00  112
  9  \w     18.00  43.00   0.50    1.00    --   59.54 -94.00 -60.00   50
 10  \w     39.00  93.00   0.50    1.00    --   59.54-125.00  90.00  108
 11  \w     62.00  93.00   0.50    1.00    --   59.54-125.00-180.00   62
 12  \w     80.00 108.00   0.50    1.00    --   59.54  15.00 150.00   56
 13  \w     35.00  93.00   0.50    1.00    --   59.54-125.00   0.00  116
 14  \w    -55.00 -20.00   0.50    1.00    --  -66.50  57.00  18.91   70
 15  \w    -63.00 -29.00   0.50    1.00    --  -66.50  66.00 -57.70   68
 16  \w    -67.00 -40.00   0.50    1.00    --  -66.50  82.00 -35.18   54
 17  \w     67.00  95.00   0.50    1.00    --   73.61  15.00-120.00   56
 18  \w     71.00 107.00   0.50    1.00    --   73.61-125.00 -30.00   72
 19  \w     35.00  69.00   0.50    1.00    --   73.61-125.00 -30.00   68
 20  \w     85.00 122.00   0.50    1.00    --   73.61  15.00 120.00   74
 21  \w     40.00  65.00   0.50    1.00    --   73.61  15.00 120.00   50
 22  \w     35.00  65.00   0.50    1.00    --   73.61-125.00  30.00   60
 23  \w     55.00  82.00   0.50    1.00    --   73.61-125.00-120.00   54
 24  \w     47.00  74.00   0.50    1.00    --   73.61 -94.00   0.00   54
 25  \w     50.00  77.00   0.50    1.00    --   73.61 -94.00  60.00   54
 26  \w     38.00  66.00   0.50    1.00    --   73.61-125.00  60.00   56
 27  \w     35.00  72.00   0.50    1.00    --   73.61-125.00 -60.00   74
 28  \w     38.00 120.00   0.50    1.00    --   73.61  15.00 -60.00  164
 29  \w     36.00 101.00   0.50    1.00    --   73.61-125.00-180.00  130
 30  \w     34.00  85.00   0.50    1.00    --   73.61 -94.00 -30.00  102
 31  \w     76.00 115.00   0.50    1.00    --   74.34   0.00  30.00   78
 32  \w     34.00  59.00   0.50    1.00    --   74.34   0.00  30.00   50
 33  \w     36.00 104.00   0.50    1.00    --   74.34   0.00 -60.00  136
 34  \w     34.00  87.00   0.50    1.00    --   74.34 -94.00  90.00  106
 35  \w     33.00 116.00   0.50    1.00    --   74.34   0.00-150.00  166
 36  \w     50.00 109.00   0.50    1.00    --   79.11-118.00 -87.96  118
 37  \w     42.00 117.00   0.50    1.00    --   79.11-133.00  86.96  150
 38  \w     86.00 111.00   0.50    1.00    --   79.11-124.00 106.30   50
 39  \w     35.00  60.00   0.50    1.00    --   79.11-124.00 106.30   50
 40  \w     68.00 110.00   0.50    1.00    --   79.11-120.00-148.75   84
 41  \w     85.00 110.00   0.50    1.00    --   79.11-124.00 -14.16   50
 42  \w     35.00  60.00   0.50    1.00    --   79.11-124.00 -14.16   50
 43  \w     32.00  59.00   0.50    1.00    --   79.11-120.00-148.75   54
;
_diffrn_measurement_device 'four-circle diffractometer'
_diffrn_measurement_device_type 'XtaLAB Synergy, Dualflex, HyPix-Arc 150'
_diffrn_measurement_method '\w scans'
_diffrn_orient_matrix_type 'CrysAlisPro convention (1999,Acta A55,543-557)'
_diffrn_orient_matrix_UB_11 0.0224551000
_diffrn_orient_matrix_UB_12 -0.0448826000
_diffrn_orient_matrix_UB_13 -0.0891551000
_diffrn_orient_matrix_UB_21 -0.0168997000
_diffrn_orient_matrix_UB_22 0.0599591000
_diffrn_orient_matrix_UB_23 -0.0846328000
_diffrn_orient_matrix_UB_31 0.0933233000
_diffrn_orient_matrix_UB_32 0.0216552000
_diffrn_orient_matrix_UB_33 0.0490650000
_diffrn_radiation_monochromator mirror
_diffrn_radiation_probe x-ray
_diffrn_radiation_type 'Cu K\a'
_diffrn_radiation_wavelength 1.54184
_diffrn_reflns_av_R_equivalents 0.0255
_diffrn_reflns_av_unetI/netI 0.0122
_diffrn_reflns_Laue_measured_fraction_full 1.000
_diffrn_reflns_Laue_measured_fraction_max 0.971
_diffrn_reflns_limit_h_max 20
_diffrn_reflns_limit_h_min -15
_diffrn_reflns_limit_k_max 24
_diffrn_reflns_limit_k_min -23
_diffrn_reflns_limit_l_max 14
_diffrn_reflns_limit_l_min -14
_diffrn_reflns_number 26988
_diffrn_reflns_point_group_measured_fraction_full 1.000
_diffrn_reflns_point_group_measured_fraction_max 0.971
_diffrn_reflns_theta_full 67.684
_diffrn_reflns_theta_max 73.162
_diffrn_reflns_theta_min 3.581
_diffrn_source 'micro-focus sealed X-ray tube'
_diffrn_source_type 'PhotonJet (Cu) X-ray Source'
_exptl_absorpt_coefficient_mu 5.015
_exptl_absorpt_correction_T_max 1.000
_exptl_absorpt_correction_T_min 0.126
_exptl_absorpt_correction_type gaussian
_exptl_absorpt_process_details
;
CrysAlisPro 1.171.41.89a (Rigaku Oxford Diffraction, 2020)
Numerical absorption correction based on gaussian integration over
a multifaceted crystal model
Empirical absorption correction using spherical harmonics,
implemented in SCALE3 ABSPACK scaling algorithm.
;
_exptl_crystal_colour orange
_exptl_crystal_colour_primary orange
_exptl_crystal_density_diffrn 1.712
_exptl_crystal_description block
_exptl_crystal_F_000 2004
_exptl_crystal_size_max 0.339
_exptl_crystal_size_mid 0.173
_exptl_crystal_size_min 0.095
_refine_diff_density_max 0.357
_refine_diff_density_min -0.500
_refine_diff_density_rms 0.052
_refine_ls_extinction_method none
_refine_ls_goodness_of_fit_ref 1.064
_refine_ls_hydrogen_treatment constr
_refine_ls_matrix_type full
_refine_ls_number_parameters 306
_refine_ls_number_reflns 3723
_refine_ls_number_restraints 0
_refine_ls_restrained_S_all 1.064
_refine_ls_R_factor_all 0.0311
_refine_ls_R_factor_gt 0.0302
_refine_ls_shift/su_max 0.001
_refine_ls_shift/su_mean 0.000
_refine_ls_structure_factor_coef Fsqd
_refine_ls_weighting_details 'w=1/[\s^2^(Fo^2^)+(0.0483P)^2^+3.7879P] where P=(Fo^2^+2Fc^2^)/3'
_refine_ls_weighting_scheme calc
_refine_ls_wR_factor_gt 0.0829
_refine_ls_wR_factor_ref 0.0835
_reflns_Friedel_coverage 0.000
_reflns_number_gt 3598
_reflns_number_total 3723
_reflns_threshold_expression 'I > 2\s(I)'
_cod_data_source_file d4dt01608d2.cif
_cod_data_source_block 6
_cod_depositor_comments 'Adding full bibliography for 7716546--7716554.cif.'
_cod_original_cell_volume 3824.58(13)
_cod_database_code 7716549
_shelx_shelxl_version_number 2018/3
_chemical_oxdiff_formula 'C27 H30 Cr1 F9 N12 O9 S3'
_shelx_space_group_comment
;
The symmetry employed for this shelxl refinement is uniquely defined
by the following loop, which should always be used as a source of
symmetry information in preference to the above space-group names.
They are only intended as comments.
;
_reflns_odcompleteness_completeness 100.00
_reflns_odcompleteness_iscentric 1
_reflns_odcompleteness_theta 66.97
_olex2_refinement_description
;
1. Fixed Uiso
 At 1.2 times of:
  All C(H) groups
 At 1.5 times of:
  All C(H,H,H) groups
2. Others
 Fixed Sof: S2(0.5) F5(0.5) O4(0.5) O5(0.5) O6(0.5) C14(0.5)
3.a Aromatic/amide H refined with riding coordinates:
 C1(H1), C2(H2), C7(H7), C8(H8), C9(H9), C10(H10)
3.b Idealised Me refined as rotating group:
 C3(H3A,H3B,H3C), C6(H6A,H6B,H6C), C12(H12A,H12B,H12C)
;
_olex2_submission_special_instructions 'No special instructions were received'
_oxdiff_exptl_absorpt_empirical_details
;
Empirical correction (ABSPACK) includes:
- Absorption correction using spherical harmonics
- Frame scaling
;
_oxdiff_exptl_absorpt_empirical_full_max 1.649
_oxdiff_exptl_absorpt_empirical_full_min 0.782

loop_
_space_group_symop_operation_xyz
'x, y, z'
'-x, y, -z+1/2'
'x+1/2, y+1/2, z'
'-x+1/2, y+1/2, -z+1/2'
'-x, -y, -z'
'x, -y, z-1/2'
'-x+1/2, -y+1/2, -z'
'x+1/2, -y+1/2, z-1/2'

loop_
_atom_site_label
_atom_site_type_symbol
_atom_site_fract_x
_atom_site_fract_y
_atom_site_fract_z
_atom_site_U_iso_or_equiv
_atom_site_adp_type
_atom_site_occupancy
_atom_site_site_symmetry_order
_atom_site_calc_flag
_atom_site_refinement_flags_posn
_atom_site_refinement_flags_adp
_atom_site_refinement_flags_occupancy
_atom_site_disorder_assembly
_atom_site_disorder_group
Cr1 Cr 0.500000 0.77873(2) 0.750000 0.01772(10) Uani 1 2 d S T P . .
N1 N 0.61731(9) 0.78598(7) 0.73420(12) 0.0212(3) Uani 1 1 d . . . . .
N2 N 0.48067(8) 0.84616(7) 0.62033(11) 0.0214(3) Uani 1 1 d . . . . .
N3 N 0.46695(8) 0.69905(7) 0.64045(11) 0.0211(3) Uani 1 1 d . . . . .
N4 N 0.70182(9) 0.81525(7) 0.63514(12) 0.0252(3) Uani 1 1 d . . . . .
N5 N 0.52315(9) 0.90024(7) 0.49102(12) 0.0237(3) Uani 1 1 d . . . . .
N6 N 0.44484(9) 0.59002(7) 0.60761(12) 0.0227(3) Uani 1 1 d . . . . .
C1 C 0.69468(10) 0.75651(9) 0.78446(15) 0.0260(3) Uani 1 1 d . . . . .
H1 H 0.709104 0.728300 0.850551 0.031 Uiso 1 1 calc R U . . .
C2 C 0.74718(11) 0.77449(9) 0.72376(16) 0.0287(4) Uani 1 1 d . . . . .
H2 H 0.804630 0.761314 0.739639 0.034 Uiso 1 1 calc R U . . .
C3 C 0.73806(12) 0.84330(11) 0.54983(17) 0.0352(4) Uani 1 1 d . . . . .
H3A H 0.743213 0.892510 0.559070 0.053 Uiso 1 1 calc R U . . .
H3B H 0.701047 0.832527 0.472385 0.053 Uiso 1 1 calc R U . . .
H3C H 0.794141 0.823583 0.561061 0.053 Uiso 1 1 calc R U . . .
C4 C 0.62347(10) 0.82179(8) 0.64393(14) 0.0215(3) Uani 1 1 d . . . . .
C5 C 0.54617(10) 0.85704(8) 0.58034(13) 0.0211(3) Uani 1 1 d . . . . .
C6 C 0.57147(12) 0.92659(9) 0.41818(16) 0.0314(4) Uani 1 1 d . . . . .
H6A H 0.624671 0.946284 0.466747 0.047 Uiso 1 1 calc R U . . .
H6B H 0.538207 0.961445 0.366756 0.047 Uiso 1 1 calc R U . . .
H6C H 0.583779 0.889632 0.372449 0.047 Uiso 1 1 calc R U . . .
C7 C 0.44013(11) 0.91683(9) 0.47352(15) 0.0279(4) Uani 1 1 d . . . . .
H7 H 0.406807 0.946280 0.415745 0.033 Uiso 1 1 calc R U . . .
C8 C 0.41392(11) 0.88364(8) 0.55358(14) 0.0257(3) Uani 1 1 d . . . . .
H8 H 0.359054 0.885965 0.561891 0.031 Uiso 1 1 calc R U . . .
C9 C 0.42487(11) 0.69049(9) 0.52594(14) 0.0262(3) Uani 1 1 d . . . . .
H9 H 0.408407 0.725583 0.470411 0.031 Uiso 1 1 calc R U . . .
C10 C 0.41065(11) 0.62339(9) 0.50513(14) 0.0281(4) Uani 1 1 d . . . . .
H10 H 0.382271 0.603212 0.433004 0.034 Uiso 1 1 calc R U . . .
C11 C 0.47880(9) 0.63731(8) 0.68822(13) 0.0196(3) Uani 1 1 d . . . . .
C12 C 0.43983(12) 0.51617(8) 0.61833(16) 0.0303(4) Uani 1 1 d . . . . .
H12A H 0.399942 0.497685 0.547956 0.045 Uiso 1 1 calc R U . . .
H12B H 0.420310 0.505299 0.684000 0.045 Uiso 1 1 calc R U . . .
H12C H 0.495902 0.496302 0.630162 0.045 Uiso 1 1 calc R U . . .
S1 S 0.75567(3) 0.48788(2) 0.70699(4) 0.02721(12) Uani 1 1 d . . . . .
F1 F 0.72937(8) 0.58412(6) 0.84013(10) 0.0409(3) Uani 1 1 d . . . . .
F2 F 0.79161(7) 0.61752(5) 0.72049(10) 0.0364(3) Uani 1 1 d . . . . .
F3 F 0.65833(7) 0.59478(7) 0.66155(12) 0.0534(3) Uani 1 1 d . . . . .
O1 O 0.83745(9) 0.47574(7) 0.78934(13) 0.0442(4) Uani 1 1 d . . . . .
O2 O 0.68656(10) 0.45223(8) 0.72891(12) 0.0452(4) Uani 1 1 d . . . . .
O3 O 0.75392(8) 0.48863(7) 0.58888(11) 0.0345(3) Uani 1 1 d . . . . .
C13 C 0.73286(11) 0.57530(9) 0.73359(16) 0.0295(4) Uani 1 1 d . . . . .
S2 S 0.48693(11) 0.75981(4) 0.2334(2) 0.0271(4) Uani 0.5 1 d . . P A -1
F4 F 0.55824(8) 0.63936(6) 0.22797(11) 0.0460(3) Uani 1 1 d . . . . .
F5 F 0.55475(15) 0.66844(14) 0.3906(2) 0.0458(6) Uani 0.5 1 d . . P A -1
O4 O 0.5692(3) 0.7865(3) 0.2419(4) 0.0447(11) Uani 0.5 1 d . . P A -1
O5 O 0.43151(18) 0.75356(15) 0.1169(2) 0.0392(6) Uani 0.5 1 d . . P A -1
O6 O 0.4478(3) 0.7863(3) 0.3138(3) 0.0363(10) Uani 0.5 1 d . . P A -1
C14 C 0.5094(3) 0.67228(18) 0.2798(3) 0.0308(10) Uani 0.5 1 d . . P A -1

loop_
_atom_site_aniso_label
_atom_site_aniso_U_11
_atom_site_aniso_U_22
_atom_site_aniso_U_33
_atom_site_aniso_U_23
_atom_site_aniso_U_13
_atom_site_aniso_U_12
Cr1 0.01901(19) 0.01591(19) 0.01759(18) 0.000 0.00472(14) 0.000
N1 0.0224(7) 0.0188(6) 0.0219(7) 0.0013(5) 0.0060(5) 0.0018(5)
N2 0.0217(6) 0.0187(6) 0.0226(7) 0.0012(5) 0.0052(5) 0.0011(5)
N3 0.0239(7) 0.0204(7) 0.0185(6) 0.0002(5) 0.0058(5) -0.0005(5)
N4 0.0238(7) 0.0258(7) 0.0276(7) -0.0007(6) 0.0103(6) -0.0003(6)
N5 0.0301(7) 0.0187(7) 0.0215(7) 0.0018(5) 0.0069(6) -0.0018(5)
N6 0.0260(7) 0.0202(7) 0.0228(7) -0.0037(5) 0.0089(5) -0.0039(5)
C1 0.0217(8) 0.0241(8) 0.0297(9) 0.0023(7) 0.0043(6) 0.0040(6)
C2 0.0220(8) 0.0286(9) 0.0348(9) 0.0005(7) 0.0078(7) 0.0041(6)
C3 0.0326(9) 0.0427(11) 0.0360(10) 0.0042(8) 0.0188(8) -0.0008(8)
C4 0.0231(8) 0.0182(7) 0.0232(8) -0.0016(6) 0.0072(6) -0.0011(6)
C5 0.0255(8) 0.0167(7) 0.0207(7) -0.0013(6) 0.0064(6) -0.0013(6)
C6 0.0428(10) 0.0268(9) 0.0283(9) 0.0058(7) 0.0162(8) -0.0017(8)
C7 0.0299(9) 0.0227(8) 0.0267(8) 0.0042(7) 0.0026(7) 0.0036(7)
C8 0.0241(8) 0.0233(8) 0.0267(8) 0.0025(7) 0.0035(7) 0.0043(6)
C9 0.0313(9) 0.0273(9) 0.0172(7) -0.0001(6) 0.0036(7) -0.0038(7)
C10 0.0342(9) 0.0298(9) 0.0189(8) -0.0033(6) 0.0062(7) -0.0063(7)
C11 0.0195(7) 0.0202(8) 0.0205(8) -0.0011(6) 0.0082(6) -0.0008(6)
C12 0.0377(10) 0.0192(8) 0.0326(9) -0.0033(7) 0.0087(8) -0.0053(7)
S1 0.0306(2) 0.0246(2) 0.0240(2) -0.00373(15) 0.00496(16) -0.00666(16)
F1 0.0485(7) 0.0422(6) 0.0403(6) -0.0129(5) 0.0257(5) -0.0117(5)
F2 0.0416(6) 0.0248(5) 0.0496(7) 0.0019(5) 0.0240(5) -0.0037(4)
F3 0.0324(6) 0.0592(8) 0.0586(8) -0.0066(6) -0.0002(6) 0.0171(6)
O1 0.0463(8) 0.0255(7) 0.0429(8) -0.0071(6) -0.0120(6) 0.0052(6)
O2 0.0603(9) 0.0442(8) 0.0365(8) -0.0143(6) 0.0228(7) -0.0303(7)
O3 0.0354(7) 0.0418(8) 0.0288(7) -0.0063(5) 0.0137(5) -0.0044(6)
C13 0.0243(8) 0.0335(9) 0.0320(9) -0.0014(7) 0.0106(7) -0.0007(7)
S2 0.0207(12) 0.0180(3) 0.0463(14) 0.0018(4) 0.0158(9) -0.0005(3)
F4 0.0612(8) 0.0301(6) 0.0591(8) 0.0012(5) 0.0366(7) 0.0118(5)
F5 0.0330(12) 0.0562(16) 0.0470(14) 0.0161(12) 0.0106(10) 0.0097(11)
O4 0.027(2) 0.0298(17) 0.085(3) 0.001(3) 0.028(3) -0.0040(14)
O5 0.0425(15) 0.0353(15) 0.0391(15) 0.0097(12) 0.0113(13) 0.0011(12)
O6 0.034(2) 0.0291(16) 0.051(2) -0.006(2) 0.020(2) 0.0026(14)
C14 0.030(3) 0.0263(16) 0.041(3) 0.0042(13) 0.018(3) 0.0044(16)

loop_
_atom_type_symbol
_atom_type_description
_atom_type_scat_dispersion_real
_atom_type_scat_dispersion_imag
_atom_type_scat_source
C C 0.0181 0.0091 'International Tables Vol C Tables 4.2.6.8 and 6.1.1.4'
H H 0.0000 0.0000 'International Tables Vol C Tables 4.2.6.8 and 6.1.1.4'
Cr Cr -0.1635 2.4439 'International Tables Vol C Tables 4.2.6.8 and 6.1.1.4'
F F 0.0727 0.0534 'International Tables Vol C Tables 4.2.6.8 and 6.1.1.4'
N N 0.0311 0.0180 'International Tables Vol C Tables 4.2.6.8 and 6.1.1.4'
O O 0.0492 0.0322 'International Tables Vol C Tables 4.2.6.8 and 6.1.1.4'
S S 0.3331 0.5567 'International Tables Vol C Tables 4.2.6.8 and 6.1.1.4'

loop_
_exptl_crystal_face_index_h
_exptl_crystal_face_index_k
_exptl_crystal_face_index_l
_exptl_crystal_face_perp_dist
-2 -1 0 0.0869
2 1 0 0.0700
1 -1 -1 0.0474
-1 1 1 0.0474
-1 -2 1 0.1056
1 5 -3 0.1325

loop_
_geom_angle_atom_site_label_1
_geom_angle_atom_site_label_2
_geom_angle_atom_site_label_3
_geom_angle
_geom_angle_site_symmetry_1
_geom_angle_site_symmetry_3
_geom_angle_publ_flag
N1 Cr1 N1 171.88(8) 2_656 . y
N1 Cr1 N3 92.70(5) 2_656 . y
N1 Cr1 N3 93.60(5) 2_656 2_656 y
N1 Cr1 N3 93.60(5) . . y
N1 Cr1 N3 92.70(5) . 2_656 y
N2 Cr1 N1 78.51(5) 2_656 2_656 y
N2 Cr1 N1 96.07(5) 2_656 . y
N2 Cr1 N1 78.51(5) . . y
N2 Cr1 N1 96.07(5) . 2_656 y
N2 Cr1 N2 97.45(8) 2_656 . y
N2 Cr1 N3 92.77(5) 2_656 2_656 y
N2 Cr1 N3 167.14(5) . 2_656 y
N2 Cr1 N3 167.14(5) 2_656 . y
N2 Cr1 N3 92.77(5) . . y
N3 Cr1 N3 78.28(8) 2_656 . y
C1 N1 Cr1 136.42(12) . . ?
C4 N1 Cr1 115.99(11) . . ?
C4 N1 C1 107.00(14) . . ?
C5 N2 Cr1 116.30(11) . . ?
C5 N2 C8 107.08(14) . . ?
C8 N2 Cr1 136.50(12) . . ?
C9 N3 Cr1 136.03(12) . . ?
C11 N3 Cr1 116.41(10) . . ?
C11 N3 C9 107.05(13) . . ?
C2 N4 C3 122.53(15) . . ?
C4 N4 C2 107.49(14) . . ?
C4 N4 C3 129.97(15) . . ?
C5 N5 C6 130.34(15) . . ?
C5 N5 C7 107.29(14) . . ?
C7 N5 C6 122.36(14) . . ?
C10 N6 C12 122.63(14) . . ?
C11 N6 C10 107.19(14) . . ?
C11 N6 C12 130.17(14) . . ?
N1 C1 H1 125.8 . . ?
C2 C1 N1 108.43(15) . . ?
C2 C1 H1 125.8 . . ?
N4 C2 H2 126.4 . . ?
C1 C2 N4 107.30(15) . . ?
C1 C2 H2 126.4 . . ?
N4 C3 H3A 109.5 . . ?
N4 C3 H3B 109.5 . . ?
N4 C3 H3C 109.5 . . ?
H3A C3 H3B 109.5 . . ?
H3A C3 H3C 109.5 . . ?
H3B C3 H3C 109.5 . . ?
N1 C4 N4 109.78(14) . . ?
N1 C4 C5 114.32(14) . . ?
N4 C4 C5 135.91(15) . . ?
N2 C5 N5 109.87(14) . . ?
N2 C5 C4 114.17(14) . . ?
N5 C5 C4 135.94(15) . . ?
N5 C6 H6A 109.5 . . ?
N5 C6 H6B 109.5 . . ?
N5 C6 H6C 109.5 . . ?
H6A C6 H6B 109.5 . . ?
H6A C6 H6C 109.5 . . ?
H6B C6 H6C 109.5 . . ?
N5 C7 H7 126.1 . . ?
C8 C7 N5 107.77(15) . . ?
C8 C7 H7 126.1 . . ?
N2 C8 H8 126.0 . . ?
C7 C8 N2 107.99(15) . . ?
C7 C8 H8 126.0 . . ?
N3 C9 H9 125.8 . . ?
C10 C9 N3 108.47(15) . . ?
C10 C9 H9 125.8 . . ?
N6 C10 H10 126.3 . . ?
C9 C10 N6 107.41(15) . . ?
C9 C10 H10 126.3 . . ?
N3 C11 N6 109.88(13) . . ?
N3 C11 C11 114.26(9) . 2_656 ?
N6 C11 C11 135.81(9) . 2_656 ?
N6 C12 H12A 109.5 . . ?
N6 C12 H12B 109.5 . . ?
N6 C12 H12C 109.5 . . ?
H12A C12 H12B 109.5 . . ?
H12A C12 H12C 109.5 . . ?
H12B C12 H12C 109.5 . . ?
O1 S1 O2 114.96(10) . . ?
O1 S1 C13 103.71(8) . . ?
O2 S1 C13 102.01(9) . . ?
O3 S1 O1 115.20(9) . . ?
O3 S1 O2 115.09(8) . . ?
O3 S1 C13 103.30(8) . . ?
F1 C13 S1 111.93(13) . . ?
F2 C13 S1 111.83(12) . . ?
F2 C13 F1 107.00(14) . . ?
F2 C13 F3 107.74(15) . . ?
F3 C13 S1 110.97(13) . . ?
F3 C13 F1 107.13(15) . . ?
O4 S2 O5 113.8(3) . . ?
O4 S2 C14 103.1(3) . . ?
O5 S2 C14 103.48(17) . . ?
O6 S2 O4 116.0(2) . . ?
O6 S2 O5 115.0(3) . . ?
O6 S2 C14 103.0(3) . . ?
F4 C14 S2 114.1(3) . . ?
F5 C14 S2 111.6(3) . . ?
F5 C14 F4 102.7(3) . . ?

loop_
_geom_bond_atom_site_label_1
_geom_bond_atom_site_label_2
_geom_bond_distance
_geom_bond_site_symmetry_2
_geom_bond_publ_flag
Cr1 N1 2.0242(14) 2_656 y
Cr1 N1 2.0242(14) . y
Cr1 N2 2.0207(14) 2_656 y
Cr1 N2 2.0207(13) . y
Cr1 N3 2.0304(14) . y
Cr1 N3 2.0304(14) 2_656 y
N1 C1 1.371(2) . ?
N1 C4 1.343(2) . ?
N2 C5 1.343(2) . ?
N2 C8 1.373(2) . ?
N3 C9 1.369(2) . ?
N3 C11 1.341(2) . ?
N4 C2 1.373(2) . ?
N4 C3 1.467(2) . ?
N4 C4 1.346(2) . ?
N5 C5 1.346(2) . ?
N5 C6 1.469(2) . ?
N5 C7 1.369(2) . ?
N6 C10 1.375(2) . ?
N6 C11 1.349(2) . ?
N6 C12 1.470(2) . ?
C1 H1 0.9500 . ?
C1 C2 1.358(3) . ?
C2 H2 0.9500 . ?
C3 H3A 0.9800 . ?
C3 H3B 0.9800 . ?
C3 H3C 0.9800 . ?
C4 C5 1.456(2) . ?
C6 H6A 0.9800 . ?
C6 H6B 0.9800 . ?
C6 H6C 0.9800 . ?
C7 H7 0.9500 . ?
C7 C8 1.359(3) . ?
C8 H8 0.9500 . ?
C9 H9 0.9500 . ?
C9 C10 1.357(2) . ?
C10 H10 0.9500 . ?
C11 C11 1.457(3) 2_656 ?
C12 H12A 0.9800 . ?
C12 H12B 0.9800 . ?
C12 H12C 0.9800 . ?
S1 O1 1.4390(14) . ?
S1 O2 1.4426(14) . ?
S1 O3 1.4374(13) . ?
S1 C13 1.8201(19) . ?
F1 C13 1.335(2) . ?
F2 C13 1.332(2) . ?
F3 C13 1.335(2) . ?
S2 O4 1.439(5) . ?
S2 O5 1.443(3) . ?
S2 O6 1.437(6) . ?
S2 C14 1.823(4) . ?
F4 C14 1.343(5) . ?
F5 C14 1.334(4) . ?

loop_
_geom_torsion_atom_site_label_1
_geom_torsion_atom_site_label_2
_geom_torsion_atom_site_label_3
_geom_torsion_atom_site_label_4
_geom_torsion
_geom_torsion_site_symmetry_1
_geom_torsion_site_symmetry_2
_geom_torsion_site_symmetry_3
_geom_torsion_site_symmetry_4
_geom_torsion_publ_flag
Cr1 N1 C1 C2 170.12(13) . . . . ?
Cr1 N1 C4 N4 -172.04(10) . . . . ?
Cr1 N1 C4 C5 7.61(17) . . . . ?
Cr1 N2 C5 N5 176.97(10) . . . . ?
Cr1 N2 C5 C4 -4.55(17) . . . . ?
Cr1 N2 C8 C7 -175.69(13) . . . . ?
Cr1 N3 C9 C10 -170.43(13) . . . . ?
Cr1 N3 C11 N6 172.54(10) . . . . ?
Cr1 N3 C11 C11 -5.4(2) . . . 2_656 ?
N1 C1 C2 N4 -0.1(2) . . . . ?
N1 C4 C5 N2 -2.0(2) . . . . ?
N1 C4 C5 N5 175.94(17) . . . . ?
N3 C9 C10 N6 -0.5(2) . . . . ?
N4 C4 C5 N2 177.52(17) . . . . ?
N4 C4 C5 N5 -4.5(3) . . . . ?
N5 C7 C8 N2 -0.3(2) . . . . ?
C1 N1 C4 N4 0.62(18) . . . . ?
C1 N1 C4 C5 -179.73(14) . . . . ?
C2 N4 C4 N1 -0.71(19) . . . . ?
C2 N4 C4 C5 179.75(18) . . . . ?
C3 N4 C2 C1 -178.76(16) . . . . ?
C3 N4 C4 N1 178.49(16) . . . . ?
C3 N4 C4 C5 -1.1(3) . . . . ?
C4 N1 C1 C2 -0.29(19) . . . . ?
C4 N4 C2 C1 0.51(19) . . . . ?
C5 N2 C8 C7 0.07(19) . . . . ?
C5 N5 C7 C8 0.46(19) . . . . ?
C6 N5 C5 N2 -178.92(16) . . . . ?
C6 N5 C5 C4 3.1(3) . . . . ?
C6 N5 C7 C8 179.10(15) . . . . ?
C7 N5 C5 N2 -0.43(18) . . . . ?
C7 N5 C5 C4 -178.44(18) . . . . ?
C8 N2 C5 N5 0.23(18) . . . . ?
C8 N2 C5 C4 178.71(13) . . . . ?
C9 N3 C11 N6 -0.54(18) . . . . ?
C9 N3 C11 C11 -178.45(16) . . . 2_656 ?
C10 N6 C11 N3 0.25(18) . . . . ?
C10 N6 C11 C11 177.5(2) . . . 2_656 ?
C11 N3 C9 C10 0.62(19) . . . . ?
C11 N6 C10 C9 0.14(19) . . . . ?
C12 N6 C10 C9 178.76(16) . . . . ?
C12 N6 C11 N3 -178.22(16) . . . . ?
C12 N6 C11 C11 -1.0(4) . . . 2_656 ?
O1 S1 C13 F1 -61.30(14) . . . . ?
O1 S1 C13 F2 58.75(15) . . . . ?
O1 S1 C13 F3 179.08(13) . . . . ?
O2 S1 C13 F1 58.44(14) . . . . ?
O2 S1 C13 F2 178.49(13) . . . . ?
O2 S1 C13 F3 -61.18(15) . . . . ?
O3 S1 C13 F1 178.16(12) . . . . ?
O3 S1 C13 F2 -61.79(14) . . . . ?
O3 S1 C13 F3 58.54(14) . . . . ?
O4 S2 C14 F4 -49.2(4) . . . . ?
O4 S2 C14 F5 66.6(4) . . . . ?
O5 S2 C14 F4 69.6(3) . . . . ?
O5 S2 C14 F5 -174.6(3) . . . . ?
O6 S2 C14 F4 -170.3(3) . . . . ?
O6 S2 C14 F5 -54.5(4) . . . . ?

loop_
_exptl_oxdiff_crystal_face_indexfrac_h
_exptl_oxdiff_crystal_face_indexfrac_k
_exptl_oxdiff_crystal_face_indexfrac_l
_exptl_oxdiff_crystal_face_x
_exptl_oxdiff_crystal_face_y
_exptl_oxdiff_crystal_face_z
-1.9963 -1.0026 -0.0001 0.0002 -0.0264 -0.2080
1.9963 1.0026 0.0001 -0.0002 0.0264 0.2080
1.0029 -0.9964 -0.9990 0.1563 0.0079 0.0230
-1.0029 0.9964 0.9990 -0.1563 -0.0079 -0.0230
-0.9963 -1.9976 0.9991 -0.0218 -0.1875 -0.0872
0.9926 4.9901 -2.9974 0.0656 0.5361 0.0536
